data_1010774
_chemical_name_systematic 'Calcium phosphothiosilicate fluoride *'
_chemical_formula_structural 'Ca10 Si2 P2 S2 O24 F2'
_chemical_formula_sum 'Ca10 F2 O24 P2 S2 Si2'
_publ_section_title
;
Isomorpher Ersatz des Phosphors in Apatiten durch Silicium und Schwefel
;

loop_
_publ_author_name
'Klement, R'

_journal_name_full 'Naturwissenschaften'
_journal_coden_ASTM NATWAY
_journal_volume 27
_journal_year 1939
_journal_page_first 57
_journal_page_last 58

loop_
_atom_site_label
_atom_site_fract_x
_atom_site_fract_y
_atom_site_fract_z
? ? ? ?

_cod_database_code 1010774
_journal_paper_doi 10.1007/BF01488937
